data_1521457
loop_
_publ_author_name
'Kim, J.-S.'
'Kang, H.-J.'
'Cheon, C.-I.'
'Shim, H.-S.'
'Nam, S.'
'Lee, C.-H.'
'Byun Jae Dong'

_publ_section_title
;
 Crystal structure of La (Mg2/3 M1/3) O3 (M = Nb, Ta) microwave dielectric
 ceramics
;
_journal_name_full 'Materials Letters'
_journal_page_first 294
_journal_page_last 299
_journal_volume 38
_journal_year 1999
_chemical_formula_sum 'La Mg0.704 Nb0.296 O3'
_chemical_name_systematic 'La (Mg0.704 Nb0.296) O3'
_space_group_IT_number 62
_symmetry_space_group_name_Hall '-P 2c 2ab'
_symmetry_space_group_name_H-M 'P b n m'
_cell_angle_alpha 90
_cell_angle_beta 90
_cell_angle_gamma 90
_cell_formula_units_Z 4
_cell_length_a 5.6126
_cell_length_b 5.6549
_cell_length_c 7.9497
_cell_volume 252.313
_citation_journal_id_ASTM MLETDJ
_cod_data_source_file Kim_MLETDJ_1999_483.cif
_cod_data_source_block La1Mg0.704Nb0.296O3
_cod_original_cell_volume 252.3131
_cod_original_sg_symbol_Hall '-P 2ac 2n (z,x,y)'
_cod_original_formula_sum 'La1 Mg0.704 Nb0.296 O3'
_cod_database_code 1521457

loop_
_symmetry_equiv_pos_as_xyz
x,y,z
x+1/2,-y+1/2,-z
-x+1/2,y+1/2,-z+1/2
-x,-y,z+1/2
-x,-y,-z
-x-1/2,y-1/2,z
x-1/2,-y-1/2,z-1/2
x,y,-z-1/2

loop_
_atom_site_label
_atom_site_type_symbol
_atom_site_fract_x
_atom_site_fract_y
_atom_site_fract_z
_atom_site_occupancy
_atom_site_U_iso_or_equiv
Nb1 Nb+5 0 0 0 0.296 0.0
La1 La+3 0.5174 -0.0328 0.25 1 0.0
O1 O-2 0.2647 0.7749 -0.0826 1 0.0
Mg1 Mg+2 0 0 0 0.704 0.0
O2 O-2 0.0325 0.0116 0.25 1 0.0
